data_7127331
loop_
_publ_author_name
'Zhang, Yuan'
'Zhou, Yanyan'
'Gao, Ting'
'Yan, Pengfei'
'Li, Hongfeng'

_publ_section_title
;
 Metal-directed synthesis of quadruple-stranded helical Eu(III) molecular
 switch: a significant improvement in photocyclization quantum yield.
;
_journal_issue 86
_journal_name_full 'Chemical communications (Cambridge, England)'
_journal_page_first 13213
_journal_page_last 13216
_journal_paper_doi 10.1039/d0cc05698g
_journal_volume 56
_journal_year 2020
_chemical_formula_sum 'C6 F1.87 La0.09 O0.8 S0.36'
_chemical_formula_weight 144.070
_space_group_IT_number 2
_space_group_name_Hall '-P 1'
_space_group_name_H-M_alt 'P -1'
_symmetry_Int_Tables_number 2
_symmetry_space_group_name_Hall '-P 1'
_symmetry_space_group_name_H-M 'P -1'
_audit_creation_date 2019-05-21
_audit_creation_method 'Olex2 1.2 (compiled 2018.05.29 svn.r3508 for OlexSys, GUI svn.r5506) '
_audit_update_record 2019-05-21
_cell_angle_alpha 99.304(3)
_cell_angle_beta 91.333(2)
_cell_angle_gamma 110.381(3)
_cell_formula_units_Z 45
_cell_length_a 15.1840(5)
_cell_length_b 15.6113(7)
_cell_length_c 47.3346(11)
_cell_volume 10341.0(7)
_refine_ls_R_factor_all 0.403
_cod_data_source_file d0cc05698g1.cif
_cod_data_source_block exp_181201-zy01
_cod_depositor_comments 'Adding full bibliography for 7127331.cif.'
_cod_original_sg_symbol_Hall -P_1
_cod_original_formula_sum 'C6 F1.87 La0.09 O0.80 S0.36'
_cod_database_code 7127331

loop_
_symmetry_equiv_pos_site_id
_symmetry_equiv_pos_as_xyz
1 x,y,z
2 -x,-y,-z

loop_
_atom_site_label
_atom_site_type_symbol
_atom_site_fract_x
_atom_site_fract_y
_atom_site_fract_z
_atom_site_occupancy
_atom_site_symmetry_multiplicity
_atom_site_Wyckoff_symbol
_atom_site_attached_hydrogens
_atom_site_calc_flag
_atom_site_thermal_displace_type
_atom_site_U_iso_or_equiv
La01 La 0.5948(1) 0.5450(1) 0.9192(0) 1.000 2 i ? d Uiso 0.0603(3)
La02 La 0.9730(1) 0.5114(1) 0.5928(0) 1.000 2 i ? d Uiso 0.0772(4)
S003 S 0.6254(3) 0.4439(3) 0.7647(1) 1.000 2 i ? d Uiso 0.0548(10)
S004 S 0.8794(3) 0.6118(3) 0.7980(1) 1.000 2 i ? d Uiso 0.0629(12)
S005 S 0.8406(3) 0.4083(3) 0.7345(1) 1.000 2 i ? d Uiso 0.0621(11)
S006 S 0.3574(3) 0.3740(3) 0.7490(1) 1.000 2 i ? d Uiso 0.0616(11)
S007 S 0.7749(3) 0.6346(3) 0.7264(1) 1.000 2 i ? d Uiso 0.0661(12)
S008 S 1.1082(3) 0.6618(3) 0.8432(1) 1.000 2 i ? d Uiso 0.0651(12)
S009 S 0.8185(4) 0.1549(3) 0.7110(1) 1.000 2 i ? d Uiso 0.0754(14)
S00A S 0.8523(4) 0.8814(4) 0.7166(1) 1.000 2 i ? d Uiso 0.0852(15)
O00C O 0.5857(8) 0.4350(8) 0.8764(3) 1.000 2 i ? d Uiso 0.069(3)
O00D O 0.4811(8) 0.5508(8) 0.8813(3) 1.000 2 i ? d Uiso 0.068(3)
O00E O 0.5782(8) 0.7026(8) 0.9282(3) 1.000 2 i ? d Uiso 0.066(3)
O00F O 0.4220(8) 0.4335(8) 0.9186(3) 1.000 2 i ? d Uiso 0.078(4)
O00G O 0.8432(8) 0.5383(8) 0.6170(3) 1.000 2 i ? d Uiso 0.071(3)
O00H O 0.5491(10) 0.5538(9) 0.9718(4) 1.000 2 i 1 d Uiso 0.095(4)
O00I O 0.7509(8) 0.5269(8) 0.9138(3) 1.000 2 i ? d Uiso 0.069(3)
O00J O 0.7321(10) 0.6658(9) 0.9552(3) 1.000 2 i ? d Uiso 0.095(4)
O00K O 0.5932(8) 0.3931(8) 0.9301(3) 1.000 2 i ? d Uiso 0.075(3)
O00L O 0.6815(8) 0.6430(8) 0.8859(3) 1.000 2 i ? d Uiso 0.076(3)
F00M F 0.3580(9) 0.1367(8) 0.7424(3) 1.000 2 i ? d Uiso 0.106(4)
C00N C 0.5913(10) 0.3717(10) 0.7891(4) 1.000 2 i ? d Uiso 0.048(4)
O00O O 1.0120(9) 0.4917(9) 0.6416(3) 1.000 2 i ? d Uiso 0.084(4)
F00P F 0.4948(7) -0.0274(7) 0.6894(3) 1.000 2 i ? d Uiso 0.089(3)
O00Q O 1.1543(9) 0.5640(9) 0.6029(3) 1.000 2 i ? d Uiso 0.091(4)
O00R O 0.8637(9) 0.3626(9) 0.6067(3) 1.000 2 i ? d Uiso 0.094(4)
C00S C 0.6023(10) 0.3960(9) 0.8185(3) 1.000 2 i ? d Uiso 0.043(3)
C00T C 0.5901(12) 0.3571(11) 0.7355(4) 1.000 2 i ? d Uiso 0.061(4)
C00U C 0.8615(11) 0.6906(10) 0.8231(4) 1.000 2 i ? d Uiso 0.052(4)
C00V C 0.9954(10) 0.504(1) 0.8484(3) 1.000 2 i ? d Uiso 0.046(4)
F00W F 1.1805(9) 0.3902(9) 0.8372(3) 1.000 2 i ? d Uiso 0.115(4)
C00X C 0.4265(10) 0.5002(10) 0.8315(4) 1.000 2 i ? d Uiso 0.049(4)
C00Y C 0.9682(12) 0.6991(11) 0.7862(4) 1.000 2 i ? d Uiso 0.063(4)
F00Z F 0.9441(9) 0.1883(9) 0.7760(3) 1.000 2 i ? d Uiso 0.112(4)
C010 C 0.4311(11) 0.4859(11) 0.8635(4) 1.000 2 i ? d Uiso 0.056(4)
C011 C 0.3900(12) 0.4614(11) 0.7288(4) 1.000 2 i ? d Uiso 0.063(5)
F012 F 0.3684(9) 0.1850(9) 0.7008(3) 1.000 2 i ? d Uiso 0.116(4)
C013 C 0.9881(11) 0.7808(11) 0.8000(4) 1.000 2 i ? d Uiso 0.058(4)
C014 C 0.9280(12) 0.7805(11) 0.8212(4) 1.000 2 i ? d Uiso 0.062(4)
C015 C 0.5956(11) 0.3713(11) 0.7058(4) 1.000 2 i ? d Uiso 0.062(4)
C016 C 1.0509(12) 0.4870(11) 0.8266(4) 1.000 2 i ? d Uiso 0.064(5)
C017 C 0.5678(11) 0.3196(11) 0.8353(4) 1.000 2 i ? d Uiso 0.057(4)
C018 C 0.7088(12) 0.1332(12) 0.7209(4) 1.000 2 i ? d Uiso 0.065(5)
C019 C 0.5559(11) 0.2778(11) 0.7748(4) 1.000 2 i ? d Uiso 0.059(4)
C01A C 0.5503(12) 0.2695(12) 0.7434(4) 1.000 2 i ? d Uiso 0.068(5)
F01B F 0.3686(10) 0.7148(10) 0.7638(4) 1.000 2 i ? d Uiso 0.130(5)
C01C C 0.5920(12) 0.3200(12) 0.9160(4) 1.000 2 i ? d Uiso 0.066(5)
C01D C 0.7002(12) 0.1891(11) 0.6806(4) 1.000 2 i ? d Uiso 0.063(4)
O01E O 1.0311(9) 0.6678(8) 0.6249(3) 1.000 2 i ? d Uiso 0.080(4)
F01F F 0.3772(12) -0.0130(12) 0.7214(4) 1.000 2 i ? d Uiso 0.163(6)
F01G F 1.0338(10) 0.3064(10) 0.8500(4) 1.000 2 i ? d Uiso 0.136(5)
C01H C 0.8799(10) 0.3754(9) 0.7646(3) 1.000 2 i 1 d Uiso 0.043(3)
C01I C 0.9687(12) 0.6238(11) 0.8810(4) 1.000 2 i ? d Uiso 0.059(4)
F01J F 1.2022(10) 0.852(1) 0.8134(4) 1.000 2 i ? d Uiso 0.141(5)
C01K C 0.7627(12) 0.5720(11) 0.6658(4) 1.000 2 i ? d Uiso 0.065(5)
C01L C 0.3710(11) 0.3967(11) 0.8688(4) 1.000 2 i ? d Uiso 0.060(4)
C01M C 0.6446(11) 0.1515(10) 0.7028(4) 1.000 2 i ? d Uiso 0.055(4)
F01N F 1.1494(10) 1.0667(10) 0.7709(4) 1.000 2 i ? d Uiso 0.137(5)
C01O C 0.4246(10) 0.5469(10) 0.7458(4) 1.000 2 i ? d Uiso 0.049(4)
C01P C 0.5866(13) 0.3499(13) 0.8671(5) 1.000 2 i ? d Uiso 0.077(5)
C01Q C 0.7973(12) 0.6743(11) 0.8448(4) 1.000 2 i ? d Uiso 0.065(5)
C01R C 1.1133(11) 0.5654(10) 0.8226(4) 1.000 2 i ? d Uiso 0.053(4)
O01S O 1.0239(11) 0.3759(11) 0.5776(4) 1.000 2 i ? d Uiso 0.111(5)
C01T C 0.5346(11) 0.6820(11) 0.7241(4) 1.000 2 i ? d Uiso 0.056(4)
C01U C 1.0652(13) 0.8678(12) 0.7940(4) 1.000 2 i ? d Uiso 0.068(5)
C01V C 0.3881(11) 0.4311(10) 0.8083(4) 1.000 2 i ? d Uiso 0.053(4)
C01W C 1.0272(15) 0.6707(14) 0.7615(5) 1.000 2 i ? d Uiso 0.093(6)
C01X C 0.3752(12) 0.4382(12) 0.6966(4) 1.000 2 i ? d Uiso 0.069(5)
C01Y C 0.9477(11) 0.4251(10) 0.7197(4) 1.000 2 i ? d Uiso 0.052(4)
C01Z C 0.5812(13) 0.2858(12) 0.8833(5) 1.000 2 i ? d Uiso 0.073(5)
C020 C 0.9296(12) 0.8377(12) 0.7014(4) 1.000 2 i ? d Uiso 0.067(5)
C021 C 1.0019(11) 0.8450(11) 0.7185(4) 1.000 2 i ? d Uiso 0.059(4)
C022 C 0.9175(13) 0.4352(12) 0.8585(4) 1.000 2 i ? d Uiso 0.069(5)
F023 F 0.5945(13) 0.1678(13) 0.9169(5) 1.000 2 i ? d Uiso 0.181(7)
C024 C 0.4563(11) 0.6361(10) 0.7357(4) 1.000 2 i ? d Uiso 0.053(4)
C025 C 1.0179(11) 0.5895(11) 0.8578(4) 1.000 2 i ? d Uiso 0.061(4)
O026 O 0.8239(13) 0.4534(11) 0.5617(4) 1.000 2 i ? d Uiso 0.128(6)
C027 C 0.8212(14) 0.7060(13) 0.9496(5) 1.000 2 i ? d Uiso 0.077(5)
C028 C 0.6301(13) 0.7774(13) 0.9224(4) 1.000 2 i ? d Uiso 0.070(5)
C029 C 0.8662(12) 0.4651(12) 0.8778(4) 1.000 2 i ? d Uiso 0.067(5)
F02A F 1.0623(11) 0.2327(10) 0.7562(4) 1.000 2 i ? d Uiso 0.141(5)
C02B C 1.1018(13) 0.4169(12) 0.7304(4) 1.000 2 i ? d Uiso 0.071(5)
C02C C 0.8162(14) 0.3411(13) 0.7867(5) 1.000 2 i ? d Uiso 0.082(6)
F02D F 1.1731(14) 0.2640(13) 0.7961(5) 1.000 2 i ? d Uiso 0.194(8)
C02E C 0.5951(14) 0.5888(13) 0.9958(5) 1.000 2 i ? d Uiso 0.077(5)
C02F C 0.9907(12) 0.8844(11) 0.7474(4) 1.000 2 i ? d Uiso 0.066(5)
C02G C 0.5327(12) 0.2254(12) 0.8209(4) 1.000 2 i ? d Uiso 0.067(5)
C02H C 0.4272(10) 0.5458(10) 0.7769(4) 1.000 2 i 1 d Uiso 0.047(4)
C02I C 0.8814(13) 0.3011(12) 0.6165(4) 1.000 2 i ? d Uiso 0.070(5)
C02J C 0.6146(11) 0.6496(11) 0.7190(4) 1.000 2 i ? d Uiso 0.059(4)
C02K C 0.7098(11) 0.552(1) 0.6429(4) 1.000 2 i ? d Uiso 0.054(4)
C02L C 1.0147(10) 0.3504(10) 0.7863(4) 1.000 2 i ? d Uiso 0.050(4)
C02M C 1.0650(13) 0.9049(13) 0.7731(5) 1.000 2 i ? d Uiso 0.074(5)
O02N O 0.9559(10) 0.6422(10) 0.5681(3) 1.000 2 i ? d Uiso 0.102(5)
C02O C 0.508(1) 0.1831(9) 0.7240(3) 1.000 2 i ? d Uiso 0.045(3)
C02P C 0.8364(13) 0.5944(12) 0.9126(4) 1.000 2 i ? d Uiso 0.070(5)
F02Q F 0.5984(11) 0.8332(11) 0.7262(4) 1.000 2 i ? d Uiso 0.147(5)
C02R C 0.3977(10) 0.4576(10) 0.7806(4) 1.000 2 i ? d Uiso 0.049(4)
C02T C 0.3714(12) 0.3844(11) 0.8954(4) 1.000 2 i ? d Uiso 0.059(4)
C02U C 0.7256(11) 0.6072(10) 0.6911(4) 1.000 2 i ? d Uiso 0.052(4)
C02V C 0.7937(12) 0.1945(11) 0.6807(4) 1.000 2 i ? d Uiso 0.060(4)
F02W F 1.1448(12) 0.9111(11) 0.8386(4) 1.000 2 i ? d Uiso 0.155(6)
C02X C 0.8723(13) 0.6792(13) 0.9320(5) 1.000 2 i ? d Uiso 0.073(5)
F02Y F 0.3050(9) 0.6391(9) 0.7222(3) 1.000 2 i ? d Uiso 0.117(4)
C02Z C 0.8200(13) 0.2598(12) 0.6398(4) 1.000 2 i ? d Uiso 0.072(5)
F030 F 1.0655(11) 0.1690(11) 0.8135(4) 1.000 2 i ? d Uiso 0.148(6)
C031 C 0.9139(13) 0.9033(12) 0.7483(4) 1.000 2 i ? d Uiso 0.071(5)
C032 C 0.6381(11) 0.6159(11) 0.6901(4) 1.000 2 i ? d Uiso 0.057(4)
C033 C 1.0510(11) 0.3895(11) 0.8112(4) 1.000 2 i ? d Uiso 0.056(4)
F034 F 0.2394(12) 0.2396(12) 0.8790(4) 1.000 2 i ? d Uiso 0.161(6)
C035 C 1.1945(13) 0.5846(12) 0.8013(5) 1.000 2 i ? d Uiso 0.077(5)
C036 C 0.9569(17) 0.2659(16) 0.6102(6) 1.000 2 i ? d Uiso 0.106(7)
C037 C 0.9691(10) 0.3771(9) 0.7639(3) 1.000 2 i ? d Uiso 0.044(3)
C038 C 0.4668(13) 0.6153(13) 0.8006(5) 1.000 2 i ? d Uiso 0.075(5)
C039 C 0.8526(12) 0.2266(11) 0.6608(4) 1.000 2 i ? d Uiso 0.061(4)
C03A C 0.5508(12) 0.1356(11) 0.7051(4) 1.000 2 i ? d Uiso 0.062(4)
F03B F 0.3074(15) 0.0000(14) 0.6880(5) 1.000 2 i ? d Uiso 0.191(8)
C03C C 0.4642(12) 0.5938(11) 0.8279(4) 1.000 2 i ? d Uiso 0.064(5)
F03D F 0.5240(15) 0.2144(14) 0.9459(5) 1.000 2 i ? d Uiso 0.180(7)
C03E C 0.8926(13) 0.5566(13) 0.8912(5) 1.000 2 i ? d Uiso 0.075(5)
F03F F 0.4686(12) 0.0563(12) 0.6615(4) 1.000 2 i ? d Uiso 0.161(6)
C03G C 1.0627(13) 0.4707(12) 0.6857(4) 1.000 2 i ? d Uiso 0.071(5)
C03H C 0.6605(17) 0.5541(16) 1.0084(6) 1.000 2 i 1 d Uiso 0.109(8)
F03I F 0.2533(15) 0.3095(14) 0.9238(5) 1.000 2 i ? d Uiso 0.197(8)
C03J C 1.0120(11) 0.4098(10) 0.7378(4) 1.000 2 i ? d Uiso 0.056(4)
C03K C 1.1273(13) 0.4480(12) 0.7029(4) 1.000 2 i ? d Uiso 0.070(5)
F03L F 0.3860(15) 0.7873(14) 0.7051(5) 1.000 2 i ? d Uiso 0.200(8)
F03M F 0.3397(11) 0.2457(11) 0.9125(4) 1.000 2 i ? d Uiso 0.143(5)
C03N C 0.6674(11) 0.2244(11) 0.6563(4) 1.000 2 i ? d Uiso 0.059(4)
C03O C 1.1528(18) 0.9074(19) 0.8118(7) 1.000 2 i ? d Uiso 0.115(8)
F03P F 0.5249(10) 0.7595(10) 0.6857(4) 1.000 2 i ? d Uiso 0.141(5)
C03Q C 0.7216(13) 0.7327(12) 0.8842(4) 1.000 2 i ? d Uiso 0.071(5)
C03R C 0.5217(12) 0.2029(11) 0.7916(4) 1.000 2 i ? d Uiso 0.063(5)
C03S C 0.9129(15) 0.7970(15) 0.6702(5) 1.000 2 i ? d Uiso 0.096(7)
C03T C 0.5875(11) 0.5967(11) 0.6647(4) 1.000 2 i ? d Uiso 0.061(4)
C03U C 0.9713(12) 0.4574(12) 0.6946(4) 1.000 2 i ? d Uiso 0.067(5)
C03V C 1.0961(13) 0.3411(12) 0.8304(4) 1.000 2 i ? d Uiso 0.067(5)
F03W F 0.6693(13) 0.9387(13) 0.9397(4) 1.000 2 i ? d Uiso 0.171(7)
C03X C 0.6833(12) 0.6637(11) 0.7385(4) 1.000 2 i ? d Uiso 0.064(5)
C03Y C 1.0757(14) 0.2555(13) 0.8063(5) 1.000 2 i ? d Uiso 0.077(5)
C03Z C 0.8572(15) 0.8503(15) 0.8640(5) 1.000 2 i ? d Uiso 0.093(6)
C040 C 0.7297(12) 0.2576(11) 0.6379(4) 1.000 2 i ? d Uiso 0.063(5)
C041 C 0.6240(13) 0.5617(12) 0.6370(4) 1.000 2 i ? d Uiso 0.074(5)
C042 C 1.2009(17) 0.5513(16) 0.6216(6) 1.000 2 i ? d Uiso 0.105(7)
C043 C 1.0754(13) 0.8104(12) 0.7075(5) 1.000 2 i ? d Uiso 0.072(5)
C044 C 0.6989(13) 0.8040(13) 0.9030(5) 1.000 2 i ? d Uiso 0.077(5)
C045 C 0.4022(16) 0.1363(15) 0.7185(6) 1.000 2 i ? d Uiso 0.096(7)
C046 C 1.0281(16) 0.2573(15) 0.7797(5) 1.000 2 i ? d Uiso 0.088(6)
C047 C 0.3808(15) 0.6828(14) 0.7368(5) 1.000 2 i ? d Uiso 0.080(6)
C048 C 0.7915(12) 0.7494(11) 0.8627(4) 1.000 2 i ? d Uiso 0.062(4)
C049 C 0.386(2) 0.044(2) 0.7001(7) 1.000 2 i ? d Uiso 0.126(9)
C04A C 0.9230(12) 0.8641(11) 0.8422(4) 1.000 2 i ? d Uiso 0.064(5)
C04B C 0.7618(14) 0.5290(13) 0.6162(5) 1.000 2 i ? d Uiso 0.075(5)
C04C C 0.598(2) 0.862(2) 0.9383(8) 1.000 2 i ? d Uiso 0.131(10)
F04D F 1.3425(15) 0.5449(15) 0.6305(5) 1.000 2 i ? d Uiso 0.213(9)
C04E C 0.607(3) 0.256(2) 0.9522(8) 1.000 2 i ? d Uiso 0.167(13)
C04F C 0.4435(19) 0.7651(18) 0.7232(6) 1.000 2 i ? d Uiso 0.112(8)
F04G F 0.5975(15) 0.8517(15) 0.9644(6) 1.000 2 i ? d Uiso 0.203(8)
C04H C 0.8855(14) 0.9532(13) 0.7760(5) 1.000 2 i 1 d Uiso 0.082(6)
F04I F 0.4490(15) 0.8543(15) 0.7409(5) 1.000 2 i ? d Uiso 0.212(8)
F04J F 1.1855(18) 1.0547(19) 0.8205(6) 1.000 2 i ? d Uiso 0.260(11)
C04K C 1.0660(13) 0.7689(12) 0.6799(5) 1.000 2 i ? d Uiso 0.072(5)
F04L F 0.691(3) 0.271(2) 0.9434(8) 1.000 2 i ? d Uiso 0.325(16)
C04M C 0.5277(16) 0.7633(15) 0.7164(5) 1.000 2 i ? d Uiso 0.087(6)
O04N O 1.0343(11) 0.4996(11) 0.5429(4) 1.000 2 i ? d Uiso 0.122(5)
F04O F 0.5254(14) 0.8621(12) 0.9279(4) 1.000 2 i ? d Uiso 0.174(7)
C04P C 1.176(2) 0.507(2) 0.6471(7) 1.000 2 i ? d Uiso 0.138(10)
C04Q C 0.872(2) 0.783(2) 0.9759(8) 1.000 2 i ? d Uiso 0.128(10)
C04R C 1.017(2) 0.310(2) 0.5905(8) 1.000 2 i ? d Uiso 0.152(11)
C04S C 0.7075(19) 0.4885(19) 0.5915(7) 1.000 2 i ? d Uiso 0.135(10)
F04T F 1.2167(14) 0.9643(14) 0.7556(5) 1.000 2 i ? d Uiso 0.200(8)
F04U F 0.8444(16) 0.7775(16) 1.0007(6) 1.000 2 i ? d Uiso 0.214(9)
C04V C 0.6851(13) 0.7003(13) 0.7714(5) 1.000 2 i ? d Uiso 0.080(6)
C04W C 0.2995(18) 0.2915(17) 0.9044(6) 1.000 2 i ? d Uiso 0.102(7)
C04X C 0.6769(15) 0.0815(15) 0.7463(6) 1.000 2 i ? d Uiso 0.100(7)
C04Y C 1.0772(14) 0.4914(12) 0.6579(5) 1.000 2 i ? d Uiso 0.074(5)
C04Z C 1.043(2) 0.440(2) 0.5227(8) 1.000 2 i ? d Uiso 0.156(11)
C050 C 0.9907(15) 0.7673(15) 0.6604(5) 1.000 2 i ? d Uiso 0.095(7)
F051 F 0.9484(19) 0.8278(17) 0.9683(6) 1.000 2 i ? d Uiso 0.23(1)
F052 F 1.2909(14) 1.0311(13) 0.8080(5) 1.000 2 i ? d Uiso 0.187(7)
C053 C 1.1596(15) 0.9859(15) 0.7724(5) 1.000 2 i ? d Uiso 0.087(6)
C054 C 0.7370(19) 0.4397(17) 0.5639(6) 1.000 2 i ? d Uiso 0.116(8)
C055 C 0.4772(15) 0.0433(14) 0.6884(5) 1.000 2 i ? d Uiso 0.088(6)
C056 C 0.878(3) 0.741(3) 0.5580(9) 1.000 2 i ? d Uiso 0.165(13)
F057 F 0.8877(16) 0.8325(18) 0.5674(6) 1.000 2 i ? d Uiso 0.236(10)
F058 F 0.8349(17) 0.8479(18) 0.9709(6) 1.000 2 i ? d Uiso 0.246(10)
C059 C 1.1982(18) 0.9817(18) 0.7990(6) 1.000 2 i ? d Uiso 0.108(8)
C05A C 1.317(3) 0.582(3) 0.5965(11) 1.000 2 i ? d Uiso 0.166(13)
F05B F 1.289(2) 0.511(3) 0.5871(8) 1.000 2 i ? d Uiso 0.302(17)
C05C C 1.115(2) 1.069(2) 0.6997(7) 1.000 2 i ? d Uiso 0.144(10)
C05D C 0.5751(14) 0.6715(14) 1.0119(5) 1.000 2 i ? d Uiso 0.092(6)
C05E C 0.9332(14) 0.7081(14) 0.5804(5) 1.000 2 i ? d Uiso 0.083(6)
F05G F 0.946(2) 0.7815(19) 0.5401(7) 1.000 2 i ? d Uiso 0.259(11)
C05H C 0.699(2) 0.377(2) 0.5182(7) 1.000 2 i 1 d Uiso 0.144(10)
C05I C 0.951(2) 0.352(2) 0.5127(7) 1.000 2 i ? d Uiso 0.144(10)
C05J C 0.686(2) 0.460(2) 0.5222(8) 1.000 2 i ? d Uiso 0.155(11)
C05K C 0.9850(15) 0.7191(15) 0.6278(5) 1.000 2 i ? d Uiso 0.092(6)
F05L F 0.810(2) 0.687(2) 0.5511(7) 1.000 2 i ? d Uiso 0.276(14)
C05O C 0.9417(14) 0.7489(14) 0.6077(5) 1.000 2 i ? d Uiso 0.083(6)
F05P F 1.330(2) 0.642(3) 0.6182(9) 1.000 2 i ? d Uiso 0.317(16)
C05S C 0.595(2) 0.410(2) 0.5379(8) 1.000 2 i ? d Uiso 0.157(12)
C05T C 0.624(3) 0.358(3) 0.5412(9) 1.000 2 i ? d Uiso 0.188(15)
C05U C 1.0826(16) 0.1935(16) 0.5861(6) 1.000 2 i ? d Uiso 0.107(7)
C05V C 1.147(2) 0.290(2) 0.5783(7) 1.000 2 i ? d Uiso 0.138(10)
C060 C 1.118(2) 1.014(2) 0.6637(9) 1.000 2 i ? d Uiso 0.180(13)

loop_
_atom_type_symbol
_atom_type_oxidation_number
_atom_type_radius_bond
La ? 1.200
S ? 1.200
O ? 1.200
F ? 1.200
C ? 1.200

loop_
_geom_angle_atom_site_label_1
_geom_angle_atom_site_label_2
_geom_angle_atom_site_label_3
_geom_angle_site_symmetry_1
_geom_angle_site_symmetry_2
_geom_angle_site_symmetry_3
_geom_angle
_geom_angle_publ_flag
O00C La01 O00D . . . 69.1(4) no
O00C La01 O00E . . . 133.3(4) no
O00C La01 O00F . . . 80.3(4) no
O00C La01 O00H . . . 141.6(4) no
O00C La01 O00I . . . 70.3(4) no
O00C La01 O00J . . . 135.0(4) no
O00C La01 O00K . . . 67.9(4) no
O00C La01 O00L . . . 76.6(4) no
O00D La01 O00E . . . 70.6(4) no
O00D La01 O00F . . . 63.9(4) no
O00D La01 O00H . . . 118.4(4) no
O00D La01 O00I . . . 128.6(4) no
O00D La01 O00J . . . 136.4(4) no
O00D La01 O00K . . . 120.9(4) no
O00E La01 O00F . . . 102.1(4) no
O00E La01 O00H . . . 79.4(4) no
O00E La01 O00J . . . 68.8(4) no
O00F La01 O00H . . . 72.0(4) no
O00F La01 O00J . . . 140.2(5) no
O00H La01 O00J . . . 68.3(5) no
O00I La01 O00E . . . 122.2(4) no
O00I La01 O00F . . . 135.7(4) no
O00I La01 O00H . . . 113.0(4) no
O00I La01 O00J . . . 65.7(4) no
O00I La01 O00K . . . 68.1(4) no
O00K La01 O00E . . . 157.4(4) no
O00K La01 O00F . . . 70.5(4) no
O00K La01 O00H . . . 77.9(4) no
O00K La01 O00J . . . 102.7(4) no
O00L La01 O00D . . . 70.6(4) no
O00L La01 O00E . . . 68.6(4) no
O00L La01 O00F . . . 133.9(4) no
O00L La01 O00H . . . 141.7(4) no
O00L La01 O00I . . . 70.5(4) no
O00L La01 O00J . . . 80.5(5) no
O00L La01 O00K . . . 132.2(4) no
O00G La02 O00O . . . 80.1(4) no
O00G La02 O00Q . . . 137.1(4) no
O00G La02 O00R . . . 69.6(4) no
O00G La02 O01E . . . 70.2(4) no
O00G La02 O01S . . . 136.6(5) no
O00G La02 O026 . . . 66.7(5) no
O00G La02 O02N . . . 79.7(4) no
O00G La02 O04N . . . 140.7(5) no
O00O La02 O00Q . . . 70.1(5) no
O00O La02 O00R . . . 66.2(5) no
O00O La02 O01E . . . 71.4(4) no
O00O La02 O01S . . . 83.6(5) no
O00O La02 O026 . . . 132.5(5) no
O00O La02 O02N . . . 137.6(5) no
O00O La02 O04N . . . 139.2(5) no
O00Q La02 O02N . . . 102.0(4) no
O00R La02 O00Q . . . 121.1(4) no
O00R La02 O02N . . . 136.9(4) no
O00R La02 O04N . . . 117.4(5) no
O01E La02 O00Q . . . 71.4(4) no
O01E La02 O00R . . . 125.1(5) no
O01E La02 O02N . . . 66.8(5) no
O01E La02 O04N . . . 117.5(5) no
O01S La02 O00Q . . . 70.7(5) no
O01S La02 O00R . . . 67.0(5) no
O01S La02 O01E . . . 139.8(5) no
O01S La02 O02N . . . 134.7(5) no
O01S La02 O04N . . . 64.4(5) no
O026 La02 O00Q . . . 154.6(6) no
O026 La02 O00R . . . 70.8(5) no
O026 La02 O01E . . . 122.5(5) no
O026 La02 O01S . . . 97.7(5) no
O026 La02 O02N . . . 69.6(5) no
O026 La02 O04N . . . 79.1(6) no
O04N La02 O00Q . . . 75.5(5) no
O04N La02 O02N . . . 70.5(5) no
C00T S003 C00N . . . 94.9(8) no
C00U S004 C00Y . . . 89.9(8) no
C01Y S005 C01H . . . 91.7(7) no
C011 S006 C02R . . . 89.9(8) no
C03X S007 C02U . . . 91.7(8) no
C01R S008 C025 . . . 86.3(8) no
C018 S009 C02V . . . 92.2(9) no
C031 S00A C020 . . . 89.0(9) no
C01P O00C La01 . . . 142.8(12) no
C010 O00D La01 . . . 126.4(10) no
C028 O00E La01 . . . 129.8(11) no
C02T O00F La01 . . . 123.2(12) no
C04B O00G La02 . . . 148.8(14) no
C02E O00H La01 . . . 133.8(14) no
C02P O00I La01 . . . 128.1(10) no
C027 O00J La01 . . . 126.6(14) no
C01C O00K La01 . . . 135.5(13) no
C03Q O00L La01 . . . 139.9(12) no
C00S C00N S003 . . . 127.4(12) no
C00S C00N C019 . . . 122.5(15) no
C019 C00N S003 . . . 109.9(13) no
C04Y O00O La02 . . . 143.3(14) no
C042 O00Q La02 . . . 130.5(17) no
C02I O00R La02 . . . 130.6(13) no
C00N C00S C017 . . . 117.4(13) no
C015 C00T S003 . . . 124.6(13) no
C01A C00T S003 . . . 111.7(14) no
C01A C00T C015 . . . 123.7(16) no
C014 C00U S004 . . . 108.7(13) no
C01Q C00U S004 . . . 127.5(13) no
C01Q C00U C014 . . . 123.6(15) no
C016 C00V C022 . . . 126.4(15) no
C025 C00V C016 . . . 111.5(16) no
C025 C00V C022 . . . 122.0(16) no
C01V C00X C010 . . . 125.3(14) no
C01V C00X C03C . . . 120.1(16) no
C03C C00X C010 . . . 114.6(14) no
C013 C00Y S004 . . . 117.0(16) no
C013 C00Y C01W . . . 124.2(18) no
C01W C00Y S004 . . . 118.4(13) no
O00D C010 C00X . . . 117.8(15) no
O00D C010 C01L . . . 126.6(17) no
C01L C010 C00X . . . 115.5(14) no
C01O C011 S006 . . . 111.6(14) no
C01O C011 C01X . . . 128.0(16) no
C01X C011 S006 . . . 120.4(13) no
C00Y C013 C014 . . . 109.6(17) no
C00Y C013 C01U . . . 126.0(18) no
C014 C013 C01U . . . 124.4(15) no
C00U C014 C04A . . . 117.4(16) no
C013 C014 C00U . . . 114.8(15) no
C013 C014 C04A . . . 127.8(16) no
C00V C016 C033 . . . 127.2(15) no
C01R C016 C00V . . . 110.0(15) no
C01R C016 C033 . . . 122.3(16) no
C01P C017 C00S . . . 114.8(14) no
C02G C017 C00S . . . 119.9(16) no
C02G C017 C01P . . . 124.7(16) no
C01M C018 S009 . . . 117.4(15) no
C01M C018 C04X . . . 122.0(17) no
C04X C018 S009 . . . 119.9(13) no
C00N C019 C01A . . . 112.3(15) no
C00N C019 C03R . . . 119.6(17) no
C01A C019 C03R . . . 127.8(16) no
C00T C01A C019 . . . 110.9(16) no
C00T C01A C02O . . . 125.5(18) no
C02O C01A C019 . . . 123.6(16) no
O00K C01C C01Z . . . 131.1(17) no
C01M C01D C03N . . . 126.1(15) no
C02V C01D C01M . . . 119.1(16) no
C02V C01D C03N . . . 114.8(16) no
C05K O01E La02 . . . 122.7(13) no
C02C C01H S005 . . . 121.5(12) no
C037 C01H S005 . . . 113.2(12) no
C037 C01H C02C . . . 125.0(14) no
C03E C01I C025 . . . 117.3(15) no
C02K C01K C02U . . . 114.5(15) no
C02T C01L C010 . . . 116.5(16) no
C018 C01M C01D . . . 103.7(14) no
C03A C01M C018 . . . 129.1(18) no
C03A C01M C01D . . . 127.2(16) no
C011 C01O C024 . . . 125.9(16) no
C011 C01O C02H . . . 114.5(14) no
C024 C01O C02H . . . 119.7(13) no
O00C C01P C017 . . . 113.6(16) no
O00C C01P C01Z . . . 126.(2) no
C01Z C01P C017 . . . 118.5(17) no
C048 C01Q C00U . . . 118.2(16) no
C016 C01R S008 . . . 115.4(14) no
C016 C01R C035 . . . 130.3(15) no
C035 C01R S008 . . . 114.3(12) no
C04R O01S La02 . . . 128.(2) no
C024 C01T C02J . . . 124.6(15) no
C024 C01T C04M . . . 110.2(16) no
C04M C01T C02J . . . 125.2(17) no
C02M C01U C013 . . . 126.1(18) no
C02M C01U C03O . . . 113.(2) no
C03O C01U C013 . . . 120.2(19) no
C00X C01V C02R . . . 116.8(14) no
C03J C01Y S005 . . . 111.6(14) no
C03U C01Y S005 . . . 125.7(12) no
C03U C01Y C03J . . . 122.5(16) no
C01P C01Z C01C . . . 115.8(17) no
C021 C020 S00A . . . 115.5(16) no
C021 C020 C03S . . . 125.7(18) no
C03S C020 S00A . . . 118.8(14) no
C020 C021 C02F . . . 109.2(16) no
C020 C021 C043 . . . 120.6(18) no
C02F C021 C043 . . . 130.2(16) no
C029 C022 C00V . . . 118.2(16) no
C01O C024 C047 . . . 113.2(15) no
C01T C024 C01O . . . 132.8(14) no
C01T C024 C047 . . . 113.9(15) no
C00V C025 S008 . . . 116.7(15) no
C00V C025 C01I . . . 121.0(17) no
C01I C025 S008 . . . 122.3(12) no
C054 O026 La02 . . . 139.2(19) no
O00J C027 C04Q . . . 108.(2) no
C02X C027 O00J . . . 132.(2) no
C02X C027 C04Q . . . 118.(2) no
O00E C028 C044 . . . 135.2(18) no
O00E C028 C04C . . . 109.9(19) no
C044 C028 C04C . . . 114.(2) no
C022 C029 C03E . . . 122.6(19) no
C03J C02B C03K . . . 115.8(15) no
O00H C02E C03H . . . 124.6(19) no
O00H C02E C05D . . . 114.6(17) no
C03H C02E C05D . . . 121.(2) no
C021 C02F C02M . . . 122.9(15) no
C031 C02F C021 . . . 111.2(17) no
C031 C02F C02M . . . 125.8(18) no
C03R C02G C017 . . . 121.4(17) no
C02R C02H C01O . . . 108.6(13) no
C02R C02H C038 . . . 118.3(16) no
C038 C02H C01O . . . 132.2(15) no
O00R C02I C02Z . . . 116.6(16) no
O00R C02I C036 . . . 129.(2) no
C036 C02I C02Z . . . 114.7(18) no
C032 C02J C01T . . . 123.9(15) no
C03X C02J C01T . . . 124.0(17) no
C03X C02J C032 . . . 110.8(15) no
C01K C02K C041 . . . 132.2(18) no
C01K C02K C04B . . . 110.8(16) no
C041 C02K C04B . . . 116.0(16) no
C033 C02L C037 . . . 133.9(15) no
C033 C02L C046 . . . 108.4(15) no
C037 C02L C046 . . . 117.7(15) no
C01U C02M C02F . . . 132.(2) no
C01U C02M C053 . . . 111.8(19) no
C02F C02M C053 . . . 115.7(18) no
C05E O02N La02 . . . 124.4(15) no
C01A C02O C045 . . . 121.6(16) no
C03A C02O C01A . . . 128.8(15) no
C03A C02O C045 . . . 109.1(16) no
O00I C02P C02X . . . 124.2(18) no
O00I C02P C03E . . . 109.6(15) no
C02X C02P C03E . . . 125.3(18) no
C01V C02R S006 . . . 121.0(12) no
C02H C02R S006 . . . 115.2(13) no
C02H C02R C01V . . . 123.3(15) no
O00F C02T C01L . . . 133.1(18) no
O00F C02T C04W . . . 106.0(17) no
C01L C02T C04W . . . 120.9(18) no
C01K C02U S007 . . . 127.3(12) no
C032 C02U S007 . . . 110.3(13) no
C032 C02U C01K . . . 122.2(15) no
C01D C02V S009 . . . 107.4(14) no
C039 C02V S009 . . . 127.7(13) no
C039 C02V C01D . . . 124.9(17) no
C027 C02X C02P . . . 122.(2) no
C039 C02Z C02I . . . 122.6(17) no
C039 C02Z C040 . . . 121.4(19) no
C040 C02Z C02I . . . 116.0(17) no
C02F C031 S00A . . . 114.9(16) no
C02F C031 C04H . . . 123.5(18) no
C04H C031 S00A . . . 121.3(13) no
C02U C032 C02J . . . 111.8(15) no
C03T C032 C02J . . . 128.5(15) no
C03T C032 C02U . . . 119.7(17) no
C02L C033 C016 . . . 124.7(14) no
C02L C033 C03V . . . 121.2(15) no
C03V C033 C016 . . . 114.0(15) no
C04R C036 C02I . . . 114.(2) no
C01H C037 C02L . . . 122.2(15) no
C01H C037 C03J . . . 111.6(13) no
C02L C037 C03J . . . 126.1(13) no
C03C C038 C02H . . . 120.3(17) no
C02V C039 C02Z . . . 117.8(16) no
C01M C03A C02O . . . 129.4(16) no
C01M C03A C055 . . . 118.8(16) no
C02O C03A C055 . . . 111.0(15) no
C038 C03C C00X . . . 120.1(17) no
C01I C03E C02P . . . 116.1(16) no
C029 C03E C01I . . . 118.1(18) no
C029 C03E C02P . . . 124.9(18) no
C03U C03G C03K . . . 118.9(19) no
C04Y C03G C03K . . . 124.5(18) no
C04Y C03G C03U . . . 115.7(17) no
C01Y C03J C037 . . . 111.8(14) no
C02B C03J C01Y . . . 122.2(17) no
C02B C03J C037 . . . 125.8(15) no
C03G C03K C02B . . . 120.9(17) no
C040 C03N C01D . . . 117.3(15) no
F01J C03O C01U . . . 117.(2) no
F01J C03O C059 . . . 113.(2) no
F02W C03O F01J . . . 88.(2) no
F02W C03O C01U . . . 115.(2) no
F02W C03O C059 . . . 125.(3) no
C059 C03O C01U . . . 100.(2) no
O00L C03Q C044 . . . 121.3(18) no
O00L C03Q C048 . . . 113.1(15) no
C044 C03Q C048 . . . 125.6(17) no
C02G C03R C019 . . . 118.8(16) no
C050 C03S C020 . . . 110.9(18) no
C032 C03T C041 . . . 120.7(15) no
C01Y C03U C03G . . . 119.3(16) no
F00W C03V F01G . . . 123.2(19) no
F00W C03V C033 . . . 109.3(16) no
F00W C03V C03Y . . . 116.8(17) no
F01G C03V C033 . . . 108.6(15) no
F01G C03V C03Y . . . 102.4(16) no
C03Y C03V C033 . . . 91.9(14) no
C02J C03X S007 . . . 115.3(16) no
C02J C03X C04V . . . 125.9(16) no
C04V C03X S007 . . . 118.7(13) no
F02D C03Y C03V . . . 104.0(16) no
F030 C03Y F02D . . . 89.9(14) no
F030 C03Y C03V . . . 119.6(18) no
F030 C03Y C046 . . . 118.5(18) no
C046 C03Y F02D . . . 99.8(19) no
C046 C03Y C03V . . . 116.4(16) no
C04A C03Z C048 . . . 115.1(18) no
C03N C040 C02Z . . . 123.8(17) no
C02K C041 C03T . . . 110.5(16) no
O00Q C042 C04P . . . 133.(3) no
O00Q C042 C05A . . . 90.(2) no
C04P C042 C05A . . . 135.(2) no
C04K C043 C021 . . . 119.0(17) no
C028 C044 C03Q . . . 119.2(18) no
F00M C045 F012 . . . 107.2(17) no
F00M C045 C02O . . . 113.(2) no
F00M C045 C049 . . . 117.(2) no
F012 C045 C02O . . . 108.6(17) no
F012 C045 C049 . . . 105.(2) no
C049 C045 C02O . . . 106.(2) no
F00Z C046 C02L . . . 109.7(16) no
F00Z C046 C03Y . . . 108.0(19) no
F02A C046 F00Z . . . 98.7(19) no
F02A C046 C02L . . . 121.(2) no
F02A C046 C03Y . . . 116.5(19) no
C03Y C046 C02L . . . 102.0(18) no
F01B C047 C024 . . . 111.8(17) no
F01B C047 C04F . . . 109.3(19) no
F02Y C047 F01B . . . 112.3(19) no
F02Y C047 C024 . . . 117.0(18) no
F02Y C047 C04F . . . 112.(2) no
C04F C047 C024 . . . 93.0(16) no
C01Q C048 C03Q . . . 118.1(16) no
C01Q C048 C03Z . . . 125.0(18) no
C03Q C048 C03Z . . . 116.7(16) no
F01F C049 C045 . . . 101.(2) no
F01F C049 C055 . . . 101.(2) no
F03B C049 F01F . . . 95.(3) no
F03B C049 C045 . . . 119.(3) no
F03B C049 C055 . . . 125.(3) no
C045 C049 C055 . . . 109.(2) no
C03Z C04A C014 . . . 120.2(17) no
O00G C04B C02K . . . 124.8(19) no
O00G C04B C04S . . . 119.(2) no
C04S C04B C02K . . . 116.(2) no
F03W C04C C028 . . . 107.(2) no
F04G C04C C028 . . . 103.(2) no
F04G C04C F03W . . . 101.(3) no
F04O C04C C028 . . . 114.(3) no
F04O C04C F03W . . . 115.(3) no
F04O C04C F04G . . . 115.(3) no
F03D C04E F04L . . . 144.(4) no
F03L C04F C047 . . . 108.(2) no
F03L C04F F04I . . . 82.4(18) no
F04I C04F C047 . . . 110.(2) no
C04M C04F F03L . . . 122.(3) no
C04M C04F C047 . . . 116.(2) no
C04M C04F F04I . . . 113.(2) no
C043 C04K C050 . . . 120.7(18) no
C01T C04M F03P . . . 112.1(18) no
F02Q C04M C01T . . . 111.6(19) no
F02Q C04M F03P . . . 104.(2) no
F02Q C04M C04F . . . 118.(2) no
C04F C04M C01T . . . 107.(2) no
C04F C04M F03P . . . 104.(2) no
C04Z O04N La02 . . . 141.(2) no
C042 C04P C04Y . . . 119.(2) no
F04U C04Q C027 . . . 121.(3) no
F04U C04Q F058 . . . 96.(3) no
F051 C04Q C027 . . . 106.(3) no
F051 C04Q F04U . . . 131.(4) no
F051 C04Q F058 . . . 92.(3) no
F058 C04Q C027 . . . 99.(2) no
O01S C04R C036 . . . 135.(3) no
C04B C04S C054 . . . 126.(2) no
F034 C04W C02T . . . 106.(2) no
F03I C04W C02T . . . 112.(2) no
F03I C04W F034 . . . 111.(2) no
F03M C04W C02T . . . 112.(2) no
F03M C04W F034 . . . 109.(2) no
F03M C04W F03I . . . 107.(3) no
O00O C04Y C03G . . . 121.9(19) no
O00O C04Y C04P . . . 120.(2) no
C03G C04Y C04P . . . 117.8(19) no
O04N C04Z C05I . . . 115.(3) no
C03S C050 C05K . . . 118.7(19) no
C04K C050 C03S . . . 123.(2) no
C04K C050 C05K . . . 118.2(19) no
F01N C053 C02M . . . 113.7(17) no
F01N C053 C059 . . . 115.(2) no
F04T C053 F01N . . . 116.(2) no
F04T C053 C02M . . . 114.(2) no
F04T C053 C059 . . . 101.(2) no
C059 C053 C02M . . . 95.(2) no
O026 C054 C04S . . . 119.(2) no
O026 C054 C05T . . . 133.(3) no
C04S C054 C05T . . . 108.(2) no
F00P C055 C03A . . . 115.8(18) no
F00P C055 F03F . . . 112.(2) no
F00P C055 C049 . . . 115.(2) no
F03F C055 C03A . . . 106.0(18) no
F03F C055 C049 . . . 104.(2) no
C049 C055 C03A . . . 102.9(19) no
F057 C056 C05E . . . 110.(3) no
F057 C056 F05G . . . 82.(3) no
F05G C056 C05E . . . 104.(3) no
F05L C056 F057 . . . 123.(4) no
F05L C056 C05E . . . 109.(4) no
F05L C056 F05G . . . 126.(5) no
C03O C059 F04J . . . 98.(2) no
C03O C059 C053 . . . 118.(3) no
F052 C059 C03O . . . 117.(3) no
F052 C059 F04J . . . 81.(2) no
F052 C059 C053 . . . 121.(3) no
C053 C059 F04J . . . 108.(2) no
F04D C05A C042 . . . 67.5(17) no
F05B C05A C042 . . . 85.(4) no
F05B C05A F04D . . . 88.(4) no
F05B C05A F05P . . . 148.(6) no
F05P C05A C042 . . . 68.(3) no
F05P C05A F04D . . . 66.(3) no
O02N C05E C056 . . . 110.(2) no
O02N C05E C05O . . . 133.(2) no
C05O C05E C056 . . . 117.(2) no
C05J C05H C05S . . . 51.5(19) no
C05J C05H C05T . . . 81.(3) no
C05T C05H C05S . . . 31.9(17) no
C05H C05J C05S . . . 86.(3) no
C05H C05J C05T . . . 55.(2) no
C05S C05J C05T . . . 34.4(16) no
O01E C05K C050 . . . 111.4(19) no
O01E C05K C05O . . . 131.(2) no
C05O C05K C050 . . . 117.1(19) no
C05E C05O C05K . . . 118.(2) no
C05J C05S C05H . . . 42.0(15) no
C05T C05S C05H . . . 50.(3) no
C05T C05S C05J . . . 89.(4) no
C05H C05T C054 . . . 77.(2) no
C05H C05T C05J . . . 44.6(17) no
C05J C05T C054 . . . 70.4(19) no
C05S C05T C054 . . . 97.(4) no
C05S C05T C05H . . . 98.(4) no
C05S C05T C05J . . . 56.(3) no

loop_
_geom_bond_atom_site_label_1
_geom_bond_atom_site_label_2
_geom_bond_site_symmetry_1
_geom_bond_site_symmetry_2
_geom_bond_distance
_geom_bond_publ_flag
La01 O00C . . 2.403(12) no
La01 O00D . . 2.496(11) no
La01 O00E . . 2.530(11) no
La01 O00F . . 2.592(13) no
La01 O00H . . 2.594(16) no
La01 O00I . . 2.497(11) no
La01 O00J . . 2.620(15) no
La01 O00K . . 2.499(12) no
La01 O00L . . 2.454(13) no
La02 O00G . . 2.428(12) no
La02 O00O . . 2.463(14) no
La02 O00Q . . 2.592(13) no
La02 O00R . . 2.537(14) no
La02 O01E . . 2.508(13) no
La02 O01S . . 2.503(15) no
La02 O026 . . 2.468(18) no
La02 O02N . . 2.594(14) no
La02 O04N . . 2.561(19) no
S003 C00N . . 1.710(16) no
S003 C00T . . 1.698(18) no
S004 C00U . . 1.664(16) no
S004 C00Y . . 1.729(18) no
S005 C01H . . 1.749(15) no
S005 C01Y . . 1.738(17) no
S006 C011 . . 1.730(18) no
S006 C02R . . 1.756(16) no
S007 C02U . . 1.737(17) no
S007 C03X . . 1.692(18) no
S008 C01R . . 1.685(16) no
S008 C025 . . 1.686(18) no
S009 C018 . . 1.674(18) no
S009 C02V . . 1.733(18) no
S00A C020 . . 1.672(18) no
S00A C031 . . 1.67(2) no
O00C C01P . . 1.33(2) no
O00D C010 . . 1.212(18) no
O00E C028 . . 1.24(2) no
O00F C02T . . 1.291(19) no
O00G C04B . . 1.191(19) no
O00H C02E . . 1.26(2) no
O00I C02P . . 1.37(2) no
O00J C027 . . 1.33(2) no
O00K C01C . . 1.219(19) no
O00L C03Q . . 1.34(2) no
F00M C045 . . 1.33(3) no
C00N C00S . . 1.37(2) no
C00N C019 . . 1.42(2) no
O00O C04Y . . 1.24(2) no
F00P C055 . . 1.23(2) no
O00Q C042 . . 1.21(3) no
O00R C02I . . 1.236(19) no
C00S C017 . . 1.49(2) no
C00T C015 . . 1.46(2) no
C00T C01A . . 1.41(2) no
C00U C014 . . 1.43(2) no
C00U C01Q . . 1.42(2) no
C00V C016 . . 1.40(2) no
C00V C022 . . 1.45(2) no
C00V C025 . . 1.258(19) no
F00W C03V . . 1.245(19) no
C00X C010 . . 1.57(2) no
C00X C01V . . 1.36(2) no
C00X C03C . . 1.41(2) no
C00Y C013 . . 1.27(2) no
C00Y C01W . . 1.59(3) no
F00Z C046 . . 1.34(2) no
C010 C01L . . 1.44(2) no
C011 C01O . . 1.36(2) no
C011 C01X . . 1.50(3) no
F012 C045 . . 1.41(2) no
C013 C014 . . 1.37(2) no
C013 C01U . . 1.53(2) no
C014 C04A . . 1.54(2) no
C016 C01R . . 1.31(2) no
C016 C033 . . 1.58(2) no
C017 C01P . . 1.49(3) no
C017 C02G . . 1.42(2) no
C018 C01M . . 1.41(2) no
C018 C04X . . 1.55(3) no
C019 C01A . . 1.47(2) no
C019 C03R . . 1.47(2) no
C01A C02O . . 1.43(2) no
F01B C047 . . 1.34(2) no
C01C C01Z . . 1.54(3) no
C01D C01M . . 1.44(2) no
C01D C02V . . 1.39(2) no
C01D C03N . . 1.50(2) no
O01E C05K . . 1.23(2) no
F01F C049 . . 1.43(3) no
F01G C03V . . 1.38(2) no
C01H C02C . . 1.48(2) no
C01H C037 . . 1.347(18) no
C01I C025 . . 1.47(2) no
C01I C03E . . 1.42(2) no
F01J C03O . . 1.34(2) no
C01K C02K . . 1.26(2) no
C01K C02U . . 1.44(2) no
C01L C02T . . 1.30(2) no
C01M C03A . . 1.37(2) no
F01N C053 . . 1.34(2) no
C01O C024 . . 1.47(2) no
C01O C02H . . 1.47(2) no
C01P C01Z . . 1.34(2) no
C01Q C048 . . 1.36(2) no
C01R C035 . . 1.59(2) no
O01S C04R . . 1.26(3) no
C01T C024 . . 1.34(2) no
C01T C02J . . 1.48(2) no
C01T C04M . . 1.41(2) no
C01U C02M . . 1.23(2) no
C01U C03O . . 1.44(3) no
C01V C02R . . 1.43(2) no
C01Y C03J . . 1.39(2) no
C01Y C03U . . 1.37(2) no
C020 C021 . . 1.31(2) no
C020 C03S . . 1.49(3) no
C021 C02F . . 1.44(2) no
C021 C043 . . 1.47(2) no
C022 C029 . . 1.35(2) no
C024 C047 . . 1.56(2) no
O026 C054 . . 1.27(3) no
C027 C02X . . 1.27(2) no
C027 C04Q . . 1.56(4) no
C028 C044 . . 1.41(3) no
C028 C04C . . 1.64(3) no
C029 C03E . . 1.38(2) no
F02A C046 . . 1.30(2) no
C02B C03J . . 1.39(2) no
C02B C03K . . 1.47(3) no
F02D C03Y . . 1.53(2) no
C02E C03H . . 1.44(3) no
C02E C05D . . 1.52(3) no
C02F C02M . . 1.55(3) no
C02F C031 . . 1.30(2) no
C02G C03R . . 1.37(2) no
C02H C02R . . 1.335(19) no
C02H C038 . . 1.39(2) no
C02I C02Z . . 1.54(3) no
C02I C036 . . 1.45(3) no
C02J C032 . . 1.48(2) no
C02J C03X . . 1.31(2) no
C02K C041 . . 1.39(2) no
C02K C04B . . 1.56(3) no
C02L C033 . . 1.25(2) no
C02L C037 . . 1.45(2) no
C02L C046 . . 1.52(2) no
C02M C053 . . 1.55(3) no
O02N C05E . . 1.26(2) no
C02O C03A . . 1.38(2) no
C02O C045 . . 1.51(3) no
C02P C02X . . 1.41(2) no
C02P C03E . . 1.52(3) no
F02Q C04M . . 1.25(2) no
C02T C04W . . 1.61(3) no
C02U C032 . . 1.38(2) no
C02V C039 . . 1.35(2) no
F02W C03O . . 1.27(3) no
F02Y C047 . . 1.24(2) no
C02Z C039 . . 1.35(2) no
C02Z C040 . . 1.36(2) no
F030 C03Y . . 1.40(2) no
C031 C04H . . 1.56(3) no
C032 C03T . . 1.35(2) no
C033 C03V . . 1.56(2) no
F034 C04W . . 1.43(3) no
C036 C04R . . 1.41(4) no
C037 C03J . . 1.49(2) no
C038 C03C . . 1.38(3) no
C03A C055 . . 1.56(3) no
F03B C049 . . 1.22(3) no
F03D C04E . . 1.21(4) no
F03F C055 . . 1.33(3) no
C03G C03K . . 1.43(2) no
C03G C03U . . 1.41(2) no
C03G C04Y . . 1.41(3) no
F03I C04W . . 1.22(3) no
F03L C04F . . 1.37(3) no
F03M C04W . . 1.19(2) no
C03N C040 . . 1.33(2) no
C03O C059 . . 1.37(3) no
F03P C04M . . 1.44(3) no
C03Q C044 . . 1.45(3) no
C03Q C048 . . 1.47(2) no
C03S C050 . . 1.47(3) no
C03T C041 . . 1.53(2) no
C03V C03Y . . 1.54(3) no
F03W C04C . . 1.29(3) no
C03X C04V . . 1.57(3) no
C03Y C046 . . 1.45(3) no
C03Z C048 . . 1.53(3) no
C03Z C04A . . 1.44(3) no
C042 C04P . . 1.48(4) no
C042 C05A . . 2.11(5) no
C043 C04K . . 1.34(3) no
C045 C049 . . 1.49(3) no
C047 C04F . . 1.56(3) no
C049 C055 . . 1.51(3) no
C04B C04S . . 1.34(3) no
C04C F04G . . 1.27(4) no
C04C F04O . . 1.20(3) no
F04D C05A . . 1.87(5) no
C04E F04L . . 1.31(4) no
C04F F04I . . 1.48(3) no
C04F C04M . . 1.33(3) no
F04J C059 . . 1.47(3) no
C04K C050 . . 1.44(3) no
O04N C04Z . . 1.27(3) no
C04P C04Y . . 1.55(3) no
C04Q F04U . . 1.26(4) no
C04Q F051 . . 1.22(3) no
C04Q F058 . . 1.36(3) no
C04S C054 . . 1.56(4) no
F04T C053 . . 1.28(3) no
C04Z C05I . . 1.57(4) no
C050 C05K . . 1.59(3) no
F052 C059 . . 1.37(3) no
C053 C059 . . 1.39(3) no
C054 C05T . . 1.91(4) no
C056 F057 . . 1.38(4) no
C056 C05E . . 1.59(4) no
C056 F05G . . 1.40(4) no
C056 F05L . . 1.09(4) no
C05A F05B . . 1.06(5) no
C05A F05P . . 1.23(5) no
C05C C060 . . 1.79(4) no
C05E C05O . . 1.33(3) no
C05H C05J . . 1.36(4) no
C05H C05S . . 2.03(5) no
C05H C05T . . 1.58(4) no
C05J C05S . . 1.59(4) no
C05J C05T . . 1.91(5) no
C05K C05O . . 1.37(3) no
C05S C05T . . 1.08(4) no
C05U C05V . . 1.59(3) no
C015 C04X . . 5.6790(341) no
C02C C035 . . 5.6285(242) no
C01H C01R . . 4.2997(187) no
La01 La02 . . 16.5989(18) no
C00T C018 . . 4.4282(290) no
C011 C03X . . 4.4337(212) no
C00Y C031 . . 4.2037(296) no
O00G O026 . . 2.6956(221) no

loop_
_geom_torsion_atom_site_label_1
_geom_torsion_atom_site_label_2
_geom_torsion_atom_site_label_3
_geom_torsion_atom_site_label_4
_geom_torsion_site_symmetry_1
_geom_torsion_site_symmetry_2
_geom_torsion_site_symmetry_3
_geom_torsion_site_symmetry_4
_geom_torsion
_geom_torsion_publ_flag
C016 C01R C037 C01H . . . . 70.69(154) no
C01R C016 C037 C01H . . . . -113.76(148) no
